data_7712908
loop_
_publ_author_name
'Lentz, Nicolas'
'Sodreau, Alexandre'
'Acu\~na, Alejandra'
'Ladeira, Sonia'
'Maerten, Eddy'
'Sotiropoulos, Jean-Marc'
'Rojas, Rene S.'
'Madec, David'

_publ_section_title
;
 Synthesis and Structures of Homoleptic Germylenes and Stannylenes with
 Sulfonimidamide Ligands
;
_journal_name_full 'Dalton Transactions'
_journal_paper_doi 10.1039/D3DT01072D
_journal_year 2023
_chemical_compound_source 'synthesis as described'
_chemical_formula_moiety 'C18 H24 N2 O S'
_chemical_formula_sum 'C18 H24 N2 O S'
_chemical_formula_weight 316.45
_space_group_IT_number 2
_space_group_name_Hall '-P 1'
_space_group_name_H-M_alt 'P -1'
_symmetry_cell_setting triclinic
_symmetry_Int_Tables_number 2
_symmetry_space_group_name_Hall '-P 1'
_symmetry_space_group_name_H-M 'P -1'
_atom_sites_solution_hydrogens mixed
_atom_sites_solution_primary dual
_atom_sites_solution_secondary difmap
_audit_update_record
;
2023-04-07 deposited with the CCDC.	2023-05-01 downloaded from the CCDC.
;
_cell_angle_alpha 64.437(9)
_cell_angle_beta 88.604(8)
_cell_angle_gamma 83.874(13)
_cell_formula_units_Z 4
_cell_length_a 11.989(3)
_cell_length_b 12.149(3)
_cell_length_c 13.386(3)
_cell_measurement_reflns_used 9771
_cell_measurement_temperature 193(2)
_cell_measurement_theta_max 30.49
_cell_measurement_theta_min 3.35
_cell_volume 1748.3(7)
_computing_cell_refinement SAINT
_computing_data_collection APEX2
_computing_data_reduction SAINT
_computing_molecular_graphics 'Ortep-3 for Windows (Farrugia, 1997)'
_computing_publication_material 'WinGX publication routines (Farrugia, 1999)'
_computing_structure_refinement 'SHELXL-2014/7 (Sheldrick, 2008)'
_computing_structure_solution 'SHELXT (Sheldrick 2015)'
_diffrn_ambient_temperature 193(2)
_diffrn_measured_fraction_theta_full 0.996
_diffrn_measured_fraction_theta_max 0.994
_diffrn_measurement_device_type 'Bruker D8 VENTURE'
_diffrn_measurement_method 'phi and omega scans'
_diffrn_radiation_monochromator triumph
_diffrn_radiation_source 'fine focus sealed tube'
_diffrn_radiation_type MoK\a
_diffrn_radiation_wavelength 0.71073
_diffrn_reflns_av_R_equivalents 0.0259
_diffrn_reflns_av_unetI/netI 0.0163
_diffrn_reflns_Laue_measured_fraction_full 0.996
_diffrn_reflns_Laue_measured_fraction_max 0.994
_diffrn_reflns_limit_h_max 17
_diffrn_reflns_limit_h_min -17
_diffrn_reflns_limit_k_max 17
_diffrn_reflns_limit_k_min -17
_diffrn_reflns_limit_l_max 19
_diffrn_reflns_limit_l_min -19
_diffrn_reflns_number 81609
_diffrn_reflns_point_group_measured_fraction_full 0.996
_diffrn_reflns_point_group_measured_fraction_max 0.994
_diffrn_reflns_theta_full 25.242
_diffrn_reflns_theta_max 30.511
_diffrn_reflns_theta_min 3.072
_diffrn_standards_decay_% 0
_diffrn_standards_interval_count 0
_diffrn_standards_interval_time 0
_diffrn_standards_number 0
_exptl_absorpt_coefficient_mu 0.189
_exptl_absorpt_correction_T_max 0.7461
_exptl_absorpt_correction_T_min 0.7248
_exptl_absorpt_correction_type multi-scan
_exptl_absorpt_process_details 'SADABS (Bruker-AXS)'
_exptl_crystal_colour colourless
_exptl_crystal_density_diffrn 1.202
_exptl_crystal_density_method 'not measured'
_exptl_crystal_description block
_exptl_crystal_F_000 680
_exptl_crystal_size_max 0.48
_exptl_crystal_size_mid 0.46
_exptl_crystal_size_min 0.12
_refine_diff_density_max 0.37
_refine_diff_density_min -0.383
_refine_diff_density_rms 0.046
_refine_ls_extinction_method none
_refine_ls_goodness_of_fit_ref 1.042
_refine_ls_hydrogen_treatment mixed
_refine_ls_matrix_type full
_refine_ls_number_parameters 415
_refine_ls_number_reflns 10619
_refine_ls_number_restraints 0
_refine_ls_restrained_S_all 1.042
_refine_ls_R_factor_all 0.0466
_refine_ls_R_factor_gt 0.0375
_refine_ls_shift/su_max 0.015
_refine_ls_shift/su_mean 0
_refine_ls_structure_factor_coef Fsqd
_refine_ls_weighting_details 'w=1/[\s^2^(Fo^2^)+(0.0536P)^2^+0.5630P] where P=(Fo^2^+2Fc^2^)/3'
_refine_ls_weighting_scheme calc
_refine_ls_wR_factor_gt 0.0989
_refine_ls_wR_factor_ref 0.1061
_reflns_Friedel_coverage 0
_reflns_number_gt 9054
_reflns_number_total 10619
_reflns_threshold_expression 'I > 2\s(I)'
_cod_data_source_file d3dt01072d2.cif
_cod_data_source_block 2
_cod_database_code 7712908

loop_
_symmetry_equiv_pos_as_xyz
'x, y, z'
'-x, -y, -z'

loop_
_atom_site_label
_atom_site_type_symbol
_atom_site_fract_x
_atom_site_fract_y
_atom_site_fract_z
_atom_site_U_iso_or_equiv
_atom_site_adp_type
_atom_site_occupancy
_atom_site_site_symmetry_order
_atom_site_calc_flag
_atom_site_refinement_flags_posn
_atom_site_refinement_flags_adp
_atom_site_refinement_flags_occupancy
_atom_site_disorder_assembly
_atom_site_disorder_group
C1 C 0.11885(9) 0.48515(10) 0.81068(9) 0.02273(19) Uani 1 1 d . . . . .
C2 C 0.13656(11) 0.56452(11) 0.70149(10) 0.0337(2) Uani 1 1 d . . . . .
H2 H 0.1403 0.5359 0.6456 0.04 Uiso 1 1 calc R U . . .
C3 C 0.14881(13) 0.68656(12) 0.67485(11) 0.0405(3) Uani 1 1 d . . . . .
H3 H 0.1616 0.7412 0.6003 0.049 Uiso 1 1 calc R U . . .
C4 C 0.14255(13) 0.72931(12) 0.75550(12) 0.0404(3) Uani 1 1 d . . . . .
H4 H 0.1518 0.8126 0.7366 0.048 Uiso 1 1 calc R U . . .
C5 C 0.12280(14) 0.65023(12) 0.86385(12) 0.0441(3) Uani 1 1 d . . . . .
H5 H 0.1173 0.6797 0.9192 0.053 Uiso 1 1 calc R U . . .
C6 C 0.11091(12) 0.52740(11) 0.89220(10) 0.0343(3) Uani 1 1 d . . . . .
H6 H 0.0975 0.473 0.9667 0.041 Uiso 1 1 calc R U . . .
C7 C -0.03715(9) 0.29461(11) 0.72139(9) 0.0265(2) Uani 1 1 d . . . . .
H7 H -0.0902 0.3301 0.7613 0.032 Uiso 1 1 calc R U . . .
C8 C -0.06481(11) 0.36198(13) 0.59825(11) 0.0376(3) Uani 1 1 d . . . . .
H8A H -0.0607 0.45 0.5734 0.056 Uiso 1 1 calc R U . . .
H8B H -0.1408 0.3484 0.584 0.056 Uiso 1 1 calc R U . . .
H8C H -0.0109 0.331 0.5577 0.056 Uiso 1 1 calc R U . . .
C9 C -0.04841(12) 0.15812(13) 0.76597(12) 0.0414(3) Uani 1 1 d . . . . .
H9A H 0.0032 0.1222 0.7275 0.062 Uiso 1 1 calc R U . . .
H9B H -0.1256 0.1464 0.7536 0.062 Uiso 1 1 calc R U . . .
H9C H -0.0301 0.1179 0.8455 0.062 Uiso 1 1 calc R U . . .
C10 C 0.29504(9) 0.26598(9) 0.96681(9) 0.02373(19) Uani 1 1 d . . . . .
C11 C 0.38740(9) 0.33500(10) 0.93236(10) 0.0268(2) Uani 1 1 d . . . . .
C12 C 0.45692(10) 0.34014(11) 1.01243(11) 0.0320(2) Uani 1 1 d . . . . .
H12 H 0.518 0.3886 0.989 0.038 Uiso 1 1 calc R U . . .
C13 C 0.43932(11) 0.27662(12) 1.12496(11) 0.0342(3) Uani 1 1 d . . . . .
C14 C 0.34972(11) 0.20618(11) 1.15715(10) 0.0345(3) Uani 1 1 d . . . . .
H14 H 0.338 0.1604 1.234 0.041 Uiso 1 1 calc R U . . .
C15 C 0.27603(10) 0.20002(10) 1.08066(10) 0.0292(2) Uani 1 1 d . . . . .
C16 C 0.41380(11) 0.40098(14) 0.81197(11) 0.0380(3) Uani 1 1 d . . . . .
H16A H 0.3568 0.4707 0.7751 0.057 Uiso 1 1 calc R U . . .
H16B H 0.4141 0.3446 0.7772 0.057 Uiso 1 1 calc R U . . .
H16C H 0.4877 0.4308 0.8049 0.057 Uiso 1 1 calc R U . . .
C17 C 0.51459(13) 0.28420(16) 1.21052(14) 0.0488(4) Uani 1 1 d . . . . .
H17A H 0.5758 0.3332 1.1733 0.073 Uiso 1 1 calc R U . . .
H17B H 0.5459 0.2014 1.2618 0.073 Uiso 1 1 calc R U . . .
H17C H 0.4708 0.3229 1.2518 0.073 Uiso 1 1 calc R U . . .
C18 C 0.17987(13) 0.12253(13) 1.12326(11) 0.0434(3) Uani 1 1 d . . . . .
H18A H 0.1964 0.0623 1.2 0.065 Uiso 1 1 calc R U . . .
H18B H 0.1697 0.0797 1.0772 0.065 Uiso 1 1 calc R U . . .
H18C H 0.111 0.1753 1.1203 0.065 Uiso 1 1 calc R U . . .
C19 C 0.44977(9) 0.11291(10) 0.65258(8) 0.02323(19) Uani 1 1 d . . . . .
C20 C 0.51705(10) 0.13703(12) 0.72217(10) 0.0317(2) Uani 1 1 d . . . . .
H20 H 0.4882 0.1369 0.789 0.038 Uiso 1 1 calc R U . . .
C21 C 0.62692(11) 0.16134(15) 0.69332(11) 0.0420(3) Uani 1 1 d . . . . .
H21 H 0.6733 0.1786 0.7403 0.05 Uiso 1 1 calc R U . . .
C22 C 0.66891(11) 0.16053(17) 0.59665(12) 0.0482(4) Uani 1 1 d . . . . .
H22 H 0.7444 0.1761 0.5779 0.058 Uiso 1 1 calc R U . . .
C23 C 0.60155(12) 0.13715(17) 0.52671(12) 0.0475(4) Uani 1 1 d . . . . .
H23 H 0.6307 0.1372 0.4601 0.057 Uiso 1 1 calc R U . . .
C25 C 0.49124(10) 0.11357(13) 0.55431(10) 0.0341(3) Uani 1 1 d . . . . .
H25 H 0.4446 0.098 0.5065 0.041 Uiso 1 1 calc R U . . .
C26 C 0.29597(10) -0.06709(10) 0.89975(9) 0.0274(2) Uani 1 1 d . . . . .
H26 H 0.3254 -0.1255 0.8684 0.033 Uiso 1 1 calc R U . . .
C27 C 0.17850(13) -0.09533(13) 0.94157(12) 0.0419(3) Uani 1 1 d . . . . .
H27A H 0.1479 -0.0375 0.9709 0.063 Uiso 1 1 calc R U . . .
H27B H 0.1818 -0.1792 1.0003 0.063 Uiso 1 1 calc R U . . .
H27C H 0.1301 -0.0875 0.8804 0.063 Uiso 1 1 calc R U . . .
C28 C 0.37655(13) -0.08032(14) 0.99136(12) 0.0445(3) Uani 1 1 d . . . . .
H28A H 0.4523 -0.0683 0.9622 0.067 Uiso 1 1 calc R U . . .
H28B H 0.3769 -0.1625 1.0524 0.067 Uiso 1 1 calc R U . . .
H28C H 0.3523 -0.0186 1.0184 0.067 Uiso 1 1 calc R U . . .
C29 C 0.23838(8) 0.27976(10) 0.50490(8) 0.02366(19) Uani 1 1 d . . . . .
C30 C 0.29437(9) 0.38612(10) 0.46351(9) 0.0271(2) Uani 1 1 d . . . . .
C31 C 0.29390(10) 0.45847(11) 0.34912(10) 0.0332(2) Uani 1 1 d . . . . .
H31 H 0.3329 0.5295 0.3211 0.04 Uiso 1 1 calc R U . . .
C32 C 0.23823(11) 0.42971(13) 0.27535(10) 0.0361(3) Uani 1 1 d . . . . .
C33 C 0.18125(11) 0.32596(13) 0.31819(10) 0.0366(3) Uani 1 1 d . . . . .
H33 H 0.1415 0.3063 0.2685 0.044 Uiso 1 1 calc R U . . .
C34 C 0.18005(10) 0.24917(11) 0.43167(10) 0.0301(2) Uani 1 1 d . . . . .
C35 C 0.35276(12) 0.42480(12) 0.53939(11) 0.0375(3) Uani 1 1 d . . . . .
H35A H 0.4264 0.3771 0.5622 0.056 Uiso 1 1 calc R U . . .
H35B H 0.3075 0.4102 0.605 0.056 Uiso 1 1 calc R U . . .
H35C H 0.3624 0.5123 0.5005 0.056 Uiso 1 1 calc R U . . .
C36 C 0.23788(14) 0.51007(15) 0.15195(11) 0.0497(4) Uani 1 1 d . . . . .
H36A H 0.2828 0.5781 0.1371 0.075 Uiso 1 1 calc R U . . .
H36B H 0.1606 0.5428 0.1249 0.075 Uiso 1 1 calc R U . . .
H36C H 0.27 0.4613 0.1139 0.075 Uiso 1 1 calc R U . . .
C37 C 0.11630(13) 0.13769(14) 0.47202(13) 0.0442(3) Uani 1 1 d . . . . .
H37A H 0.065 0.145 0.4131 0.066 Uiso 1 1 calc R U . . .
H37B H 0.0732 0.1319 0.5369 0.066 Uiso 1 1 calc R U . . .
H37C H 0.1693 0.0638 0.4923 0.066 Uiso 1 1 calc R U . . .
N1 N 0.07838(8) 0.31413(10) 0.74123(8) 0.02697(19) Uani 1 1 d . . . . .
N2 N 0.22752(8) 0.25462(8) 0.88452(8) 0.02485(18) Uani 1 1 d . . . . .
N3 N 0.29082(9) 0.05918(8) 0.81078(7) 0.02684(19) Uani 1 1 d . . . . .
N4 N 0.23177(7) 0.20984(8) 0.62290(7) 0.02405(17) Uani 1 1 d . . . . .
O1 O 0.01874(7) 0.29586(8) 0.92775(7) 0.02972(17) Uani 1 1 d . . . . .
O2 O 0.29092(7) -0.01864(7) 0.66653(7) 0.02853(16) Uani 1 1 d . . . . .
S1 S 0.11058(2) 0.32606(2) 0.85142(2) 0.02167(6) Uani 1 1 d . . . . .
S2 S 0.30640(2) 0.08887(2) 0.68341(2) 0.02098(6) Uani 1 1 d . . . . .
H3A H 0.2724(13) 0.1214(15) 0.8269(13) 0.039(4) Uiso 1 1 d . . . . .
H1A H 0.1322(14) 0.2837(15) 0.7147(14) 0.043(4) Uiso 1 1 d . . . . .

loop_
_atom_site_aniso_label
_atom_site_aniso_U_11
_atom_site_aniso_U_22
_atom_site_aniso_U_33
_atom_site_aniso_U_23
_atom_site_aniso_U_13
_atom_site_aniso_U_12
C1 0.0231(4) 0.0245(5) 0.0223(4) -0.0119(4) 0.0000(4) -0.0016(4)
C2 0.0436(7) 0.0335(6) 0.0240(5) -0.0126(5) 0.0063(5) -0.0049(5)
C3 0.0511(8) 0.0311(6) 0.0318(6) -0.0061(5) 0.0080(5) -0.0082(5)
C4 0.0498(8) 0.0259(6) 0.0441(7) -0.0128(5) -0.0017(6) -0.0077(5)
C5 0.0720(10) 0.0307(6) 0.0365(7) -0.0203(5) -0.0032(6) -0.0078(6)
C6 0.0544(8) 0.0276(5) 0.0238(5) -0.0138(4) 0.0003(5) -0.0048(5)
C7 0.0179(4) 0.0351(5) 0.0306(5) -0.0181(4) 0.0002(4) -0.0032(4)
C8 0.0328(6) 0.0415(7) 0.0346(6) -0.0133(5) -0.0069(5) 0.0010(5)
C9 0.0368(7) 0.0386(7) 0.0455(7) -0.0122(6) -0.0001(5) -0.0162(5)
C10 0.0258(5) 0.0215(4) 0.0270(5) -0.0141(4) -0.0037(4) 0.0018(4)
C11 0.0243(5) 0.0288(5) 0.0312(5) -0.0173(4) -0.0030(4) 0.0008(4)
C12 0.0255(5) 0.0351(6) 0.0428(6) -0.0245(5) -0.0065(5) 0.0017(4)
C13 0.0351(6) 0.0352(6) 0.0388(6) -0.0247(5) -0.0145(5) 0.0117(5)
C14 0.0442(7) 0.0315(6) 0.0272(5) -0.0143(5) -0.0085(5) 0.0077(5)
C15 0.0368(6) 0.0224(5) 0.0278(5) -0.0110(4) -0.0031(4) 0.0009(4)
C16 0.0319(6) 0.0485(7) 0.0357(6) -0.0187(6) 0.0043(5) -0.0114(5)
C17 0.0463(8) 0.0592(9) 0.0534(8) -0.0394(8) -0.0241(7) 0.0158(7)
C18 0.0554(8) 0.0373(7) 0.0307(6) -0.0058(5) 0.0009(6) -0.0149(6)
C19 0.0222(4) 0.0265(5) 0.0211(4) -0.0109(4) 0.0012(4) 0.0000(4)
C20 0.0293(5) 0.0449(7) 0.0243(5) -0.0176(5) 0.0008(4) -0.0057(5)
C21 0.0302(6) 0.0651(9) 0.0344(6) -0.0232(6) -0.0015(5) -0.0124(6)
C22 0.0262(6) 0.0805(11) 0.0401(7) -0.0265(7) 0.0065(5) -0.0137(6)
C23 0.0310(6) 0.0843(11) 0.0365(7) -0.0340(7) 0.0120(5) -0.0122(7)
C25 0.0278(5) 0.0545(7) 0.0282(5) -0.0255(5) 0.0035(4) -0.0050(5)
C26 0.0382(6) 0.0208(5) 0.0211(5) -0.0079(4) 0.0027(4) 0.0002(4)
C27 0.0487(8) 0.0380(7) 0.0419(7) -0.0177(6) 0.0147(6) -0.0179(6)
C28 0.0528(8) 0.0405(7) 0.0352(7) -0.0138(6) -0.0143(6) 0.0077(6)
C29 0.0209(4) 0.0280(5) 0.0206(4) -0.0105(4) 0.0008(3) 0.0031(4)
C30 0.0256(5) 0.0281(5) 0.0247(5) -0.0096(4) 0.0018(4) 0.0016(4)
C31 0.0324(6) 0.0308(6) 0.0274(5) -0.0058(4) 0.0058(4) 0.0039(4)
C32 0.0357(6) 0.0422(7) 0.0213(5) -0.0094(5) 0.0012(4) 0.0147(5)
C33 0.0366(6) 0.0472(7) 0.0263(5) -0.0192(5) -0.0075(5) 0.0103(5)
C34 0.0267(5) 0.0368(6) 0.0278(5) -0.0161(5) -0.0039(4) 0.0033(4)
C35 0.0432(7) 0.0341(6) 0.0351(6) -0.0137(5) -0.0014(5) -0.0090(5)
C36 0.0567(9) 0.0543(9) 0.0224(6) -0.0076(6) 0.0013(6) 0.0203(7)
C37 0.0436(7) 0.0471(8) 0.0454(8) -0.0217(6) -0.0124(6) -0.0084(6)
N1 0.0198(4) 0.0409(5) 0.0316(5) -0.0260(4) 0.0025(3) -0.0052(4)
N2 0.0254(4) 0.0255(4) 0.0286(4) -0.0165(4) -0.0025(3) -0.0011(3)
N3 0.0399(5) 0.0211(4) 0.0189(4) -0.0088(3) 0.0072(4) -0.0009(4)
N4 0.0226(4) 0.0275(4) 0.0205(4) -0.0099(3) 0.0026(3) 0.0011(3)
O1 0.0302(4) 0.0345(4) 0.0279(4) -0.0161(3) 0.0094(3) -0.0082(3)
O2 0.0333(4) 0.0284(4) 0.0295(4) -0.0175(3) 0.0026(3) -0.0048(3)
S1 0.02202(12) 0.02466(12) 0.02255(12) -0.01391(9) 0.00228(9) -0.00396(9)
S2 0.02235(11) 0.02301(12) 0.01902(11) -0.01070(9) 0.00273(8) -0.00165(8)

loop_
_atom_type_symbol
_atom_type_description
_atom_type_scat_dispersion_real
_atom_type_scat_dispersion_imag
_atom_type_scat_source
C C 0.0033 0.0016 'International Tables Vol C Tables 4.2.6.8 and 6.1.1.4'
H H 0 0 'International Tables Vol C Tables 4.2.6.8 and 6.1.1.4'
N N 0.0061 0.0033 'International Tables Vol C Tables 4.2.6.8 and 6.1.1.4'
O O 0.0106 0.006 'International Tables Vol C Tables 4.2.6.8 and 6.1.1.4'
S S 0.1246 0.1234 'International Tables Vol C Tables 4.2.6.8 and 6.1.1.4'

loop_
_geom_angle_atom_site_label_1
_geom_angle_atom_site_label_2
_geom_angle_atom_site_label_3
_geom_angle
_geom_angle_site_symmetry_1
_geom_angle_site_symmetry_3
_geom_angle_publ_flag
C2 C1 C6 120.53(11) . . ?
C2 C1 S1 121.31(8) . . ?
C6 C1 S1 118.12(9) . . ?
C1 C2 C3 119.16(11) . . ?
C1 C2 H2 120.4 . . ?
C3 C2 H2 120.4 . . ?
C4 C3 C2 120.82(12) . . ?
C4 C3 H3 119.6 . . ?
C2 C3 H3 119.6 . . ?
C5 C4 C3 119.71(12) . . ?
C5 C4 H4 120.1 . . ?
C3 C4 H4 120.1 . . ?
C4 C5 C6 120.25(12) . . ?
C4 C5 H5 119.9 . . ?
C6 C5 H5 119.9 . . ?
C1 C6 C5 119.49(11) . . ?
C1 C6 H6 120.3 . . ?
C5 C6 H6 120.3 . . ?
N1 C7 C8 108.80(10) . . ?
N1 C7 C9 110.28(10) . . ?
C8 C7 C9 111.84(10) . . ?
N1 C7 H7 108.6 . . ?
C8 C7 H7 108.6 . . ?
C9 C7 H7 108.6 . . ?
C7 C8 H8A 109.5 . . ?
C7 C8 H8B 109.5 . . ?
H8A C8 H8B 109.5 . . ?
C7 C8 H8C 109.5 . . ?
H8A C8 H8C 109.5 . . ?
H8B C8 H8C 109.5 . . ?
C7 C9 H9A 109.5 . . ?
C7 C9 H9B 109.5 . . ?
H9A C9 H9B 109.5 . . ?
C7 C9 H9C 109.5 . . ?
H9A C9 H9C 109.5 . . ?
H9B C9 H9C 109.5 . . ?
C11 C10 C15 119.87(10) . . ?
C11 C10 N2 118.97(10) . . ?
C15 C10 N2 120.90(10) . . ?
C12 C11 C10 119.09(11) . . ?
C12 C11 C16 119.57(11) . . ?
C10 C11 C16 121.33(10) . . ?
C13 C12 C11 121.99(12) . . ?
C13 C12 H12 119 . . ?
C11 C12 H12 119 . . ?
C12 C13 C14 117.94(11) . . ?
C12 C13 C17 121.34(13) . . ?
C14 C13 C17 120.71(13) . . ?
C13 C14 C15 122.46(12) . . ?
C13 C14 H14 118.8 . . ?
C15 C14 H14 118.8 . . ?
C14 C15 C10 118.61(11) . . ?
C14 C15 C18 118.79(11) . . ?
C10 C15 C18 122.60(11) . . ?
C11 C16 H16A 109.5 . . ?
C11 C16 H16B 109.5 . . ?
H16A C16 H16B 109.5 . . ?
C11 C16 H16C 109.5 . . ?
H16A C16 H16C 109.5 . . ?
H16B C16 H16C 109.5 . . ?
C13 C17 H17A 109.5 . . ?
C13 C17 H17B 109.5 . . ?
H17A C17 H17B 109.5 . . ?
C13 C17 H17C 109.5 . . ?
H17A C17 H17C 109.5 . . ?
H17B C17 H17C 109.5 . . ?
C15 C18 H18A 109.5 . . ?
C15 C18 H18B 109.5 . . ?
H18A C18 H18B 109.5 . . ?
C15 C18 H18C 109.5 . . ?
H18A C18 H18C 109.5 . . ?
H18B C18 H18C 109.5 . . ?
C20 C19 C25 120.59(10) . . ?
C20 C19 S2 120.67(8) . . ?
C25 C19 S2 118.65(8) . . ?
C19 C20 C21 119.43(11) . . ?
C19 C20 H20 120.3 . . ?
C21 C20 H20 120.3 . . ?
C22 C21 C20 120.20(12) . . ?
C22 C21 H21 119.9 . . ?
C20 C21 H21 119.9 . . ?
C21 C22 C23 120.42(12) . . ?
C21 C22 H22 119.8 . . ?
C23 C22 H22 119.8 . . ?
C22 C23 C25 119.90(12) . . ?
C22 C23 H23 120.1 . . ?
C25 C23 H23 120.1 . . ?
C23 C25 C19 119.45(11) . . ?
C23 C25 H25 120.3 . . ?
C19 C25 H25 120.3 . . ?
N3 C26 C27 109.43(10) . . ?
N3 C26 C28 109.29(10) . . ?
C27 C26 C28 112.32(11) . . ?
N3 C26 H26 108.6 . . ?
C27 C26 H26 108.6 . . ?
C28 C26 H26 108.6 . . ?
C26 C27 H27A 109.5 . . ?
C26 C27 H27B 109.5 . . ?
H27A C27 H27B 109.5 . . ?
C26 C27 H27C 109.5 . . ?
H27A C27 H27C 109.5 . . ?
H27B C27 H27C 109.5 . . ?
C26 C28 H28A 109.5 . . ?
C26 C28 H28B 109.5 . . ?
H28A C28 H28B 109.5 . . ?
C26 C28 H28C 109.5 . . ?
H28A C28 H28C 109.5 . . ?
H28B C28 H28C 109.5 . . ?
C30 C29 C34 120.07(10) . . ?
C30 C29 N4 119.18(10) . . ?
C34 C29 N4 120.45(10) . . ?
C31 C30 C29 119.01(11) . . ?
C31 C30 C35 119.43(11) . . ?
C29 C30 C35 121.55(10) . . ?
C32 C31 C30 122.02(12) . . ?
C32 C31 H31 119 . . ?
C30 C31 H31 119 . . ?
C31 C32 C33 118.00(11) . . ?
C31 C32 C36 121.10(14) . . ?
C33 C32 C36 120.90(13) . . ?
C32 C33 C34 122.55(12) . . ?
C32 C33 H33 118.7 . . ?
C34 C33 H33 118.7 . . ?
C33 C34 C29 118.32(12) . . ?
C33 C34 C37 119.48(11) . . ?
C29 C34 C37 122.19(11) . . ?
C30 C35 H35A 109.5 . . ?
C30 C35 H35B 109.5 . . ?
H35A C35 H35B 109.5 . . ?
C30 C35 H35C 109.5 . . ?
H35A C35 H35C 109.5 . . ?
H35B C35 H35C 109.5 . . ?
C32 C36 H36A 109.5 . . ?
C32 C36 H36B 109.5 . . ?
H36A C36 H36B 109.5 . . ?
C32 C36 H36C 109.5 . . ?
H36A C36 H36C 109.5 . . ?
H36B C36 H36C 109.5 . . ?
C34 C37 H37A 109.5 . . ?
C34 C37 H37B 109.5 . . ?
H37A C37 H37B 109.5 . . ?
C34 C37 H37C 109.5 . . ?
H37A C37 H37C 109.5 . . ?
H37B C37 H37C 109.5 . . ?
C7 N1 S1 120.73(8) . . ?
C7 N1 H1A 117.7(11) . . ?
S1 N1 H1A 114.6(11) . . ?
C10 N2 S1 120.03(7) . . ?
C26 N3 S2 123.04(8) . . ?
C26 N3 H3A 119.4(11) . . ?
S2 N3 H3A 117.3(11) . . ?
C29 N4 S2 120.61(7) . . ?
O1 S1 N2 121.31(6) . . ?
O1 S1 N1 110.08(5) . . ?
N2 S1 N1 103.75(5) . . ?
O1 S1 C1 104.62(5) . . ?
N2 S1 C1 110.21(5) . . ?
N1 S1 C1 106.06(5) . . ?
O2 S2 N4 121.32(5) . . ?
O2 S2 N3 109.71(5) . . ?
N4 S2 N3 103.39(5) . . ?
O2 S2 C19 104.71(5) . . ?
N4 S2 C19 109.73(5) . . ?
N3 S2 C19 107.40(5) . . ?

loop_
_geom_bond_atom_site_label_1
_geom_bond_atom_site_label_2
_geom_bond_distance
_geom_bond_site_symmetry_2
_geom_bond_publ_flag
C1 C2 1.3870(16) . ?
C1 C6 1.3897(15) . ?
C1 S1 1.7810(12) . ?
C2 C3 1.3910(19) . ?
C2 H2 0.95 . ?
C3 C4 1.383(2) . ?
C3 H3 0.95 . ?
C4 C5 1.383(2) . ?
C4 H4 0.95 . ?
C5 C6 1.3948(18) . ?
C5 H5 0.95 . ?
C6 H6 0.95 . ?
C7 N1 1.4790(14) . ?
C7 C8 1.5171(17) . ?
C7 C9 1.5213(18) . ?
C7 H7 1 . ?
C8 H8A 0.98 . ?
C8 H8B 0.98 . ?
C8 H8C 0.98 . ?
C9 H9A 0.98 . ?
C9 H9B 0.98 . ?
C9 H9C 0.98 . ?
C10 C11 1.4077(16) . ?
C10 C15 1.4089(16) . ?
C10 N2 1.4444(13) . ?
C11 C12 1.3999(15) . ?
C11 C16 1.5016(18) . ?
C12 C13 1.3875(19) . ?
C12 H12 0.95 . ?
C13 C14 1.388(2) . ?
C13 C17 1.5145(17) . ?
C14 C15 1.3996(17) . ?
C14 H14 0.95 . ?
C15 C18 1.5090(19) . ?
C16 H16A 0.98 . ?
C16 H16B 0.98 . ?
C16 H16C 0.98 . ?
C17 H17A 0.98 . ?
C17 H17B 0.98 . ?
C17 H17C 0.98 . ?
C18 H18A 0.98 . ?
C18 H18B 0.98 . ?
C18 H18C 0.98 . ?
C19 C20 1.3883(15) . ?
C19 C25 1.3920(15) . ?
C19 S2 1.7829(12) . ?
C20 C21 1.3896(18) . ?
C20 H20 0.95 . ?
C21 C22 1.381(2) . ?
C21 H21 0.95 . ?
C22 C23 1.387(2) . ?
C22 H22 0.95 . ?
C23 C25 1.3904(18) . ?
C23 H23 0.95 . ?
C25 H25 0.95 . ?
C26 N3 1.4773(14) . ?
C26 C27 1.5211(18) . ?
C26 C28 1.5224(18) . ?
C26 H26 1 . ?
C27 H27A 0.98 . ?
C27 H27B 0.98 . ?
C27 H27C 0.98 . ?
C28 H28A 0.98 . ?
C28 H28B 0.98 . ?
C28 H28C 0.98 . ?
C29 C30 1.4059(16) . ?
C29 C34 1.4113(16) . ?
C29 N4 1.4400(13) . ?
C30 C31 1.3984(16) . ?
C30 C35 1.5030(17) . ?
C31 C32 1.386(2) . ?
C31 H31 0.95 . ?
C32 C33 1.388(2) . ?
C32 C36 1.5132(17) . ?
C33 C34 1.3989(17) . ?
C33 H33 0.95 . ?
C34 C37 1.5099(19) . ?
C35 H35A 0.98 . ?
C35 H35B 0.98 . ?
C35 H35C 0.98 . ?
C36 H36A 0.98 . ?
C36 H36B 0.98 . ?
C36 H36C 0.98 . ?
C37 H37A 0.98 . ?
C37 H37B 0.98 . ?
C37 H37C 0.98 . ?
N1 S1 1.6032(10) . ?
N1 H1A 0.855(18) . ?
N2 S1 1.5343(10) . ?
N3 S2 1.5938(10) . ?
N3 H3A 0.877(17) . ?
N4 S2 1.5311(10) . ?
O1 S1 1.4486(9) . ?
O2 S2 1.4492(9) . ?
